data_4324110
loop_
_publ_author_name
'Satoru Shimomura'
'Nobuhiro Yanai'
'Ryotaro Matsuda'
'Susumu Kitagawa'

_publ_contact_author_address
;
 Department of Synthetic Chemistry 
 and Biological Chemistry, 
 Graduate School of Engineering, 
 Kyoto University, 
 Katsura, Kyoto 615-8510, Japan 
;
_publ_contact_author_email kitagawa@sbchem.kyoto-u.ac.jp
_publ_contact_author_fax +81-75-383-2732
_publ_contact_author_name 'Susumu Kitagawa'
_publ_contact_author_phone +81-75-383-2733
_publ_section_title
;
 Impact of Metal-Ion Dependence on the Porous and Electronic Properties of
 TCNQ-Dianion-Based Porous Coordination Polymers
;
_journal_name_full 'Inorganic Chemistry'
_journal_page_first 172
_journal_page_last 177
_journal_paper_doi 10.1021/ic1015498
_journal_volume 50
_journal_year 2011
_chemical_formula_moiety 'C22 H12 Fe N6 '
_chemical_formula_sum 'C22 H12 Fe N6'
_chemical_formula_weight 416.22
_space_group_IT_number 130
_symmetry_cell_setting tetragonal
_symmetry_Int_Tables_number 130
_symmetry_space_group_name_Hall '-P 4a 2ac'
_symmetry_space_group_name_H-M 'P 4/n c c :2'
_cell_angle_alpha 90.0000
_cell_angle_beta 90.0000
_cell_angle_gamma 90.0000
_cell_formula_units_Z 8
_cell_length_a 17.4656(7)
_cell_length_b 17.4656(7)
_cell_length_c 23.0745(11)
_cell_measurement_reflns_used 10035
_cell_measurement_temperature 293.1
_cell_measurement_theta_max 27.5
_cell_measurement_theta_min 3.1
_cell_volume 7038.8(5)
_computing_cell_refinement CrystalClear
_computing_data_collection CrystalClear
_computing_data_reduction CrystalStructure
_computing_publication_material 'CrystalStructure 3.8'
_computing_structure_refinement CRYSTALS
_computing_structure_solution SIR2002
_diffrn_ambient_temperature 293.1
_diffrn_detector_area_resol_mean 14.63
_diffrn_measured_fraction_theta_full 0.995
_diffrn_measured_fraction_theta_max 0.995
_diffrn_measurement_device_type 'Rigaku Saturn'
_diffrn_measurement_method \w
_diffrn_radiation_type 'Mo K\a'
_diffrn_radiation_wavelength 0.71075
_diffrn_reflns_av_R_equivalents 0.076
_diffrn_reflns_limit_h_max 22
_diffrn_reflns_limit_h_min -22
_diffrn_reflns_limit_k_max 22
_diffrn_reflns_limit_k_min -22
_diffrn_reflns_limit_l_max 29
_diffrn_reflns_limit_l_min -22
_diffrn_reflns_number 44118
_diffrn_reflns_theta_full 27.48
_diffrn_reflns_theta_max 27.48
_exptl_absorpt_coefficient_mu 0.439
_exptl_absorpt_correction_T_max 0.916
_exptl_absorpt_correction_T_min 0.737
_exptl_absorpt_correction_type multi-scan
_exptl_absorpt_process_details 'Jacobson, R. (1998) Private communication'
_exptl_crystal_colour colorless
_exptl_crystal_density_diffrn 0.785
_exptl_crystal_density_method 'not measured'
_exptl_crystal_description prism
_exptl_crystal_F_000 1696.00
_exptl_crystal_size_max 0.20
_exptl_crystal_size_mid 0.20
_exptl_crystal_size_min 0.20
_refine_diff_density_max 1.34
_refine_diff_density_min -1.94
_refine_ls_extinction_method none
_refine_ls_goodness_of_fit_ref 1.069
_refine_ls_hydrogen_treatment refall
_refine_ls_number_parameters 196
_refine_ls_number_reflns 1910
_refine_ls_R_factor_gt 0.1776
_refine_ls_shift/su_max 0.0018
_refine_ls_structure_factor_coef F
_refine_ls_weighting_details
;
    Chebychev polynomial with 3 parameters (Carruthers & Watkin, 1979)
    27.4414    3.0600    18.5504
;
_refine_ls_weighting_scheme calc
_refine_ls_wR_factor_ref 0.2072
_reflns_number_gt 1878
_reflns_number_total 4026
_reflns_threshold_expression F^2^>2.0\s(F^2^)
_cod_data_source_file ic1015498_si_001_6.cif
_cod_data_source_block '__FeTb_nb_RT_a'
_cod_original_sg_symbol_H-M 'P 4/n c c'
_cod_original_formula_sum 'C22 H12 Fe N6 '
_cod_database_code 4324110

loop_
_symmetry_equiv_pos_site_id
_symmetry_equiv_pos_as_xyz
1 +X,+Y,+Z
2 1/2-Y,+X,+Z
3 1/2-X,1/2-Y,+Z
4 +Y,1/2-X,+Z
5 1/2-X,+Y,1/2+Z
6 +Y,+X,1/2+Z
7 +X,1/2-Y,1/2+Z
8 1/2-Y,1/2-X,1/2+Z
9 -X,-Y,-Z
10 1/2+Y,-X,-Z
11 1/2+X,1/2+Y,-Z
12 -Y,1/2+X,-Z
13 1/2+X,-Y,1/2-Z
14 -Y,-X,1/2-Z
15 -X,1/2+Y,1/2-Z
16 1/2+Y,1/2+X,1/2-Z

loop_
_atom_site_label
_atom_site_type_symbol
_atom_site_fract_x
_atom_site_fract_y
_atom_site_fract_z
_atom_site_U_iso_or_equiv
_atom_site_adp_type
_atom_site_occupancy
_atom_site_symmetry_multiplicity
_atom_site_calc_flag
_atom_site_refinement_flags
_atom_site_disorder_assembly
_atom_site_disorder_group
Fe(1) Fe 0.7500 0.7500 0.51005(9) 0.0392(4) Uani 1.00 4 d S . .
Fe(2) Fe 0.7500 0.2500 0.5000 0.0200(3) Uani 1.00 4 d S . .
N(1) N 0.7280(3) 0.6298(3) 0.5095(3) 0.0370(19) Uani 1.00 1 d . . .
N(2) N 0.7321(4) 0.3715(4) 0.5007(3) 0.048(2) Uani 1.00 1 d . . .
N(3) N 0.7500 0.7500 0.4119(5) 0.042(2) Uani 1.00 4 d S . .
N(4) N 0.7500 0.7500 0.6045(4) 0.039(2) Uani 1.00 4 d S . .
N(5) N 0.7500 0.2500 0.4033(3) 0.041(2) Uani 1.00 2 d S . .
C(1) C 0.7017(5) 0.5696(5) 0.5068(4) 0.051(3) Uani 1.00 1 d . . .
C(2) C 0.6666(11) 0.5005(8) 0.4903(8) 0.043(5) Uani 0.50 1 d P . .
C(3) C 0.6639(12) 0.4970(12) 0.5174(9) 0.042(5) Uani 0.50 1 d P . .
C(4) C 0.7047(4) 0.4313(5) 0.5024(4) 0.046(2) Uani 1.00 1 d . . .
C(5) C 0.5792(8) 0.4955(9) 0.4805(8) 0.042(5) Uani 0.50 1 d P . .
C(6) C 0.5816(8) 0.4982(10) 0.5202(9) 0.043(5) Uani 0.50 1 d P . .
C(7) C 0.5339(10) 0.5646(8) 0.4753(10) 0.042(5) Uani 0.50 1 d P . .
C(8) C 0.5337(13) 0.5635(9) 0.5226(11) 0.071(8) Uani 0.50 1 d P . .
C(9) C 0.5359(13) 0.4274(9) 0.4896(9) 0.041(6) Uani 0.50 1 d P . .
C(10) C 0.5475(11) 0.4260(11) 0.5199(10) 0.042(6) Uani 0.50 1 d P . .
C(11) C 0.7936(12) 0.7950(14) 0.3812(6) 0.071(8) Uani 0.50 1 d P . .
C(12) C 0.7039(13) 0.7049(14) 0.3213(7) 0.079(9) Uani 0.50 1 d P . .
C(13) C 0.7500 0.7500 0.2901(6) 0.045(3) Uani 1.00 4 d S . .
C(14) C 0.7500 0.7500 0.2262(6) 0.049(3) Uani 1.00 4 d S . .
C(15) C 0.6919(10) 0.7814(14) 0.1926(7) 0.075(6) Uani 0.50 1 d P . .
C(16) C 0.7179(17) 0.8030(13) 0.6336(9) 0.088(8) Uani 0.50 1 d P . .
C(17) C 0.7156(5) 0.1938(5) 0.3729(3) 0.048(2) Uani 1.00 1 d . . .
C(18) C 0.7131(6) 0.1912(6) 0.3143(4) 0.056(2) Uani 1.00 1 d . . .
C(19) C 0.7500 0.2500 0.2820(5) 0.056(3) Uani 1.00 2 d S . .
H(1) H 0.8289 0.8266 0.4015 0.086 Uiso 1.00 1 c R . .
H(2) H 0.6910 0.1538 0.3936 0.057 Uiso 1.00 1 c R . .
H(3) H 0.6685 0.6726 0.3018 0.095 Uiso 1.00 1 c R . .
H(4) H 0.6497 0.8047 0.2117 0.089 Uiso 1.00 1 c R . .
H(5) H 0.6968 0.8449 0.6127 0.106 Uiso 1.00 1 c R . .
H(6) H 0.6879 0.1507 0.2946 0.067 Uiso 1.00 1 c R . .

loop_
_atom_site_aniso_label
_atom_site_aniso_U_11
_atom_site_aniso_U_22
_atom_site_aniso_U_33
_atom_site_aniso_U_12
_atom_site_aniso_U_13
_atom_site_aniso_U_23
Fe(1) 0.0407(9) 0.0407(9) 0.0363(11) 0.0000 0.0000 0.0000
Fe(2) 0.0105(6) 0.0105(6) 0.0391(9) 0.0000 0.0000 0.0000
N(1) 0.020(3) 0.024(3) 0.066(4) 0.012(2) 0.004(2) 0.003(2)
N(2) 0.049(6) 0.026(3) 0.068(4) 0.021(3) -0.005(2) -0.000(2)
N(3) 0.045(5) 0.045(5) 0.035(6) 0.0000 0.0000 0.0000
N(4) 0.042(5) 0.042(5) 0.034(5) 0.0000 0.0000 0.0000
N(5) 0.034(5) 0.038(5) 0.050(5) 0.013(8) 0.0000 0.0000
C(1) 0.053(7) 0.026(5) 0.074(6) -0.005(5) 0.004(4) -0.004(3)
C(2) 0.045(11) 0.032(9) 0.052(13) 0.046(9) 0.011(10) 0.017(9)
C(3) 0.025(9) 0.036(10) 0.066(15) 0.025(8) 0.009(10) 0.032(10)
C(4) 0.016(4) 0.026(4) 0.096(7) -0.014(4) -0.002(3) -0.005(4)
C(5) 0.031(9) 0.032(10) 0.064(12) 0.036(8) 0.019(8) 0.042(9)
C(6) 0.021(8) 0.044(12) 0.064(12) 0.021(10) 0.004(7) -0.043(10)
C(7) 0.013(9) 0.009(8) 0.105(15) -0.005(7) 0.016(8) -0.022(8)
C(8) 0.10(2) 0.020(11) 0.097(16) -0.026(12) -0.044(14) 0.042(10)
C(9) 0.030(12) 0.001(7) 0.092(16) 0.012(7) -0.054(12) -0.003(8)
C(10) -0.010(6) 0.031(12) 0.103(16) 0.004(7) -0.013(9) 0.032(12)
C(11) 0.060(17) 0.13(2) 0.025(6) -0.047(11) 0.015(9) -0.015(11)
C(12) 0.070(19) 0.12(2) 0.043(8) -0.055(12) 0.008(11) -0.029(13)
C(13) 0.049(6) 0.049(6) 0.036(7) 0.0000 0.0000 0.0000
C(14) 0.049(6) 0.049(6) 0.048(8) 0.0000 0.0000 0.0000
C(15) 0.050(12) 0.130(19) 0.044(8) 0.060(12) 0.008(8) -0.003(10)
C(16) 0.14(2) 0.054(14) 0.070(12) 0.081(13) 0.016(13) 0.016(10)
C(17) 0.045(5) 0.049(5) 0.048(4) -0.013(4) -0.001(3) 0.006(4)
C(18) 0.061(6) 0.056(6) 0.051(5) -0.028(5) -0.006(4) 0.003(4)
C(19) 0.065(8) 0.051(7) 0.052(6) -0.038(9) 0.0000 0.0000

loop_
_atom_type_symbol
_atom_type_description
_atom_type_scat_dispersion_real
_atom_type_scat_dispersion_imag
_atom_type_scat_source
C C 0.003 0.002
;
International Tables for Crystallography
(1992, Vol. C, Tables 4.2.6.8 and 6.1.1.4)
;
H H 0.000 0.000
;
International Tables for Crystallography
(1992, Vol. C, Table 6.1.1.4)
;
N N 0.006 0.003
;
International Tables for Crystallography
(1992, Vol. C, Tables 4.2.6.8 and 6.1.1.4)
;
Fe Fe 0.346 0.844
;
International Tables for Crystallography
(1992, Vol. C, Tables 4.2.6.8 and 6.1.1.4)
;

loop_
_geom_angle_atom_site_label_1
_geom_angle_atom_site_label_2
_geom_angle_atom_site_label_3
_geom_angle
_geom_angle_publ_flag
_geom_angle_site_symmetry_1
_geom_angle_site_symmetry_2
_geom_angle_site_symmetry_3
N(1) Fe(1) N(1) 90.0(2) yes . . 2_655
N(1) Fe(1) N(1) 179.4(2) yes . . 3_665
N(1) Fe(1) N(1) 90.0(2) yes . . 4_565
N(1) Fe(1) N(3) 89.68(19) yes . . .
N(1) Fe(1) N(4) 90.32(19) yes . . .
N(1) Fe(1) N(1) 90.0(2) yes 2_655 . 3_665
N(1) Fe(1) N(1) 179.4(2) yes 2_655 . 4_565
N(1) Fe(1) N(3) 89.68(19) yes 2_655 . .
N(1) Fe(1) N(4) 90.32(19) yes 2_655 . .
N(1) Fe(1) N(1) 90.0(2) yes 3_665 . 4_565
N(1) Fe(1) N(3) 89.68(19) yes 3_665 . .
N(1) Fe(1) N(4) 90.32(19) yes 3_665 . .
N(1) Fe(1) N(3) 89.68(19) yes 4_565 . .
N(1) Fe(1) N(4) 90.32(19) yes 4_565 . .
N(3) Fe(1) N(4) 180.0000 yes . . .
N(2) Fe(2) N(2) 179.2(2) yes . . 3_655
N(2) Fe(2) N(2) 90.0(2) yes . . 10_566
N(2) Fe(2) N(2) 90.0(2) yes . . 12_646
N(2) Fe(2) N(5) 90.41(19) yes . . .
N(2) Fe(2) N(5) 89.59(19) yes . . 10_566
N(2) Fe(2) N(2) 90.0(2) yes 3_655 . 10_566
N(2) Fe(2) N(2) 90.0(2) yes 3_655 . 12_646
N(2) Fe(2) N(5) 90.41(19) yes 3_655 . .
N(2) Fe(2) N(5) 89.59(19) yes 3_655 . 10_566
N(2) Fe(2) N(2) 179.2(2) yes 10_566 . 12_646
N(2) Fe(2) N(5) 89.59(19) yes 10_566 . .
N(2) Fe(2) N(5) 90.41(19) yes 10_566 . 10_566
N(2) Fe(2) N(5) 89.59(19) yes 12_646 . .
N(2) Fe(2) N(5) 90.41(19) yes 12_646 . 10_566
N(5) Fe(2) N(5) 180.0000 yes . . 10_566
Fe(1) N(1) C(1) 166.5(7) yes . . .
Fe(2) N(2) C(4) 163.7(7) yes . . .
Fe(1) N(3) C(11) 122.9(8) yes . . .
Fe(1) N(3) C(11) 122.9(8) yes . . 2_655
Fe(1) N(3) C(11) 122.9(8) yes . . 3_665
Fe(1) N(3) C(11) 122.9(8) yes . . 4_565
C(11) N(3) C(11) 72.8(14) yes . . 2_655
C(11) N(3) C(11) 114.2(13) yes . . 3_665
C(11) N(3) C(11) 72.8(14) yes . . 4_565
C(11) N(3) C(11) 72.8(14) yes 2_655 . 3_665
C(11) N(3) C(11) 114.2(13) yes 2_655 . 4_565
C(11) N(3) C(11) 72.8(14) yes 3_665 . 4_565
Fe(1) N(4) C(16) 121.8(10) yes . . .
Fe(1) N(4) C(16) 121.8(11) yes . . 2_655
Fe(1) N(4) C(16) 121.8(10) yes . . 3_665
Fe(1) N(4) C(16) 121.8(11) yes . . 4_565
C(16) N(4) C(16) 73.8(16) yes . . 2_655
C(16) N(4) C(16) 116.3(16) yes . . 3_665
C(16) N(4) C(16) 73.8(17) yes . . 4_565
C(16) N(4) C(16) 73.8(18) yes 2_655 . 3_665
C(16) N(4) C(16) 116.3(17) yes 2_655 . 4_565
C(16) N(4) C(16) 73.8(16) yes 3_665 . 4_565
Fe(2) N(5) C(17) 121.4(5) yes . . .
Fe(2) N(5) C(17) 121.4(5) yes . . 3_655
C(17) N(5) C(17) 117.2(8) yes . . 3_655
N(1) C(1) C(2) 166.9(12) yes . . .
N(1) C(1) C(3) 166.6(12) yes . . .
C(2) C(1) C(3) 25.5(11) yes . . .
C(1) C(2) C(3) 81(2) yes . . .
C(1) C(2) C(4) 118.5(14) yes . . .
C(1) C(2) C(5) 121.3(13) yes . . .
C(1) C(2) C(6) 107.6(13) yes . . .
C(3) C(2) C(4) 76(2) yes . . .
C(3) C(2) C(5) 94(2) yes . . .
C(3) C(2) C(6) 61(2) yes . . .
C(4) C(2) C(5) 116.5(12) yes . . .
C(4) C(2) C(6) 108.9(12) yes . . .
C(5) C(2) C(6) 33.4(11) yes . . .
C(1) C(3) C(2) 73(2) yes . . .
C(1) C(3) C(4) 116.4(15) yes . . .
C(1) C(3) C(5) 108.9(14) yes . . .
C(1) C(3) C(6) 116.7(16) yes . . .
C(2) C(3) C(4) 78(2) yes . . .
C(2) C(3) C(5) 65(2) yes . . .
C(2) C(3) C(6) 97(2) yes . . .
C(4) C(3) C(5) 107.7(14) yes . . .
C(4) C(3) C(6) 122.2(17) yes . . .
C(5) C(3) C(6) 32.6(11) yes . . .
N(2) C(4) C(2) 166.0(11) yes . . .
N(2) C(4) C(3) 165.6(12) yes . . .
C(2) C(4) C(3) 26.0(11) yes . . .
C(2) C(5) C(3) 21.7(10) yes . . .
C(2) C(5) C(6) 78.9(15) yes . . .
C(2) C(5) C(7) 120.3(14) yes . . .
C(2) C(5) C(8) 109.4(14) yes . . .
C(2) C(5) C(9) 123.4(15) yes . . .
C(2) C(5) C(10) 107.4(14) yes . . .
C(3) C(5) C(6) 57.5(14) yes . . .
C(3) C(5) C(7) 120.1(15) yes . . .
C(3) C(5) C(8) 96.1(14) yes . . .
C(3) C(5) C(9) 113.5(16) yes . . .
C(3) C(5) C(10) 91.5(13) yes . . .
C(6) C(5) C(7) 93.6(19) yes . . .
C(6) C(5) C(8) 54.8(16) yes . . .
C(6) C(5) C(9) 85.4(19) yes . . .
C(6) C(5) C(10) 59.4(16) yes . . .
C(7) C(5) C(8) 39.0(13) yes . . .
C(7) C(5) C(9) 114.6(14) yes . . .
C(7) C(5) C(10) 119.0(14) yes . . .
C(8) C(5) C(9) 104.2(14) yes . . .
C(8) C(5) C(10) 92.4(13) yes . . .
C(9) C(5) C(10) 26.8(12) yes . . .
C(2) C(6) C(3) 22.5(11) yes . . .
C(2) C(6) C(5) 67.7(15) yes . . .
C(2) C(6) C(7) 99.4(13) yes . . .
C(2) C(6) C(8) 122.1(16) yes . . .
C(2) C(6) C(9) 106.2(14) yes . . .
C(2) C(6) C(10) 114.0(15) yes . . .
C(3) C(6) C(5) 89.9(17) yes . . .
C(3) C(6) C(7) 117.1(15) yes . . .
C(3) C(6) C(8) 127.1(17) yes . . .
C(3) C(6) C(9) 117.2(16) yes . . .
C(3) C(6) C(10) 114.3(16) yes . . .
C(5) C(6) C(7) 55.0(15) yes . . .
C(5) C(6) C(8) 93(2) yes . . .
C(5) C(6) C(9) 60.5(16) yes . . .
C(5) C(6) C(10) 86.0(19) yes . . .
C(7) C(6) C(8) 38.3(13) yes . . .
C(7) C(6) C(9) 90.7(12) yes . . .
C(7) C(6) C(10) 113.0(14) yes . . .
C(8) C(6) C(9) 109.8(15) yes . . .
C(8) C(6) C(10) 118.6(15) yes . . .
C(9) C(6) C(10) 26.4(12) yes . . .
C(5) C(7) C(6) 31.4(11) yes . . .
C(5) C(7) C(8) 84.6(17) yes . . .
C(5) C(7) C(9) 119.2(16) yes . . 9_666
C(5) C(7) C(10) 129.1(15) yes . . 9_666
C(6) C(7) C(8) 53.3(14) yes . . .
C(6) C(7) C(9) 97.5(15) yes . . 9_666
C(6) C(7) C(10) 119.8(16) yes . . 9_666
C(8) C(7) C(9) 56.5(17) yes . . 9_666
C(8) C(7) C(10) 86(2) yes . . 9_666
C(9) C(7) C(10) 29.0(13) yes 9_666 . 9_666
C(5) C(8) C(6) 32.1(11) yes . . .
C(5) C(8) C(7) 56.4(14) yes . . .
C(5) C(8) C(9) 113.9(18) yes . . 9_666
C(5) C(8) C(10) 97.4(15) yes . . 9_666
C(6) C(8) C(7) 88.4(18) yes . . .
C(6) C(8) C(9) 131.5(18) yes . . 9_666
C(6) C(8) C(10) 123.0(17) yes . . 9_666
C(7) C(8) C(9) 77(2) yes . . 9_666
C(7) C(8) C(10) 55.6(15) yes . . 9_666
C(9) C(8) C(10) 21.5(13) yes 9_666 . 9_666
C(5) C(9) C(6) 34.1(11) yes . . .
C(5) C(9) C(7) 116.2(15) yes . . 9_666
C(5) C(9) C(8) 112.0(16) yes . . 9_666
C(5) C(9) C(10) 91(2) yes . . .
C(6) C(9) C(7) 95.4(14) yes . . 9_666
C(6) C(9) C(8) 118.3(16) yes . . 9_666
C(6) C(9) C(10) 58(2) yes . . .
C(7) C(9) C(8) 46.4(16) yes 9_666 . 9_666
C(7) C(9) C(10) 73(2) yes 9_666 . .
C(8) C(9) C(10) 119(3) yes 9_666 . .
C(5) C(10) C(6) 34.6(12) yes . . .
C(5) C(10) C(7) 107.3(15) yes . . 9_666
C(5) C(10) C(8) 83.3(13) yes . . 9_666
C(5) C(10) C(9) 62(2) yes . . .
C(6) C(10) C(7) 108.6(15) yes . . 9_666
C(6) C(10) C(8) 104.9(15) yes . . 9_666
C(6) C(10) C(9) 95(2) yes . . .
C(7) C(10) C(8) 38.8(13) yes 9_666 . 9_666
C(7) C(10) C(9) 78(2) yes 9_666 . .
C(8) C(10) C(9) 39(2) yes 9_666 . .
N(3) C(11) C(11) 53.6(11) yes . . 2_655
N(3) C(11) C(11) 53.6(11) yes . . 4_565
N(3) C(11) C(12) 124.2(19) yes . . 3_665
C(11) C(11) C(11) 90.0(17) yes 2_655 . 4_565
C(11) C(11) C(12) 91.8(15) yes 2_655 . 3_665
C(11) C(11) C(12) 90.0(16) yes 4_565 . 3_665
C(11) C(12) C(12) 88.2(15) yes 3_665 . 2_655
C(11) C(12) C(12) 89.9(17) yes 3_665 . 4_565
C(11) C(12) C(13) 121(2) yes 3_665 . .
C(12) C(12) C(12) 90.0(17) yes 2_655 . 4_565
C(12) C(12) C(13) 53.4(11) yes 2_655 . .
C(12) C(12) C(13) 53.4(12) yes 4_565 . .
C(12) C(13) C(12) 73.1(14) yes . . 2_655
C(12) C(13) C(12) 114.8(15) yes . . 3_665
C(12) C(13) C(12) 73.1(15) yes . . 4_565
C(12) C(13) C(14) 122.6(9) yes . . .
C(12) C(13) C(12) 73.1(15) yes 2_655 . 3_665
C(12) C(13) C(12) 114.8(15) yes 2_655 . 4_565
C(12) C(13) C(14) 122.6(9) yes 2_655 . .
C(12) C(13) C(12) 73.1(14) yes 3_665 . 4_565
C(12) C(13) C(14) 122.6(9) yes 3_665 . .
C(12) C(13) C(14) 122.6(9) yes 4_565 . .
C(13) C(14) C(15) 123.9(9) yes . . .
C(13) C(14) C(15) 123.9(9) yes . . 2_655
C(13) C(14) C(15) 123.9(9) yes . . 3_665
C(13) C(14) C(15) 123.9(9) yes . . 4_565
C(15) C(14) C(15) 71.8(14) yes . . 2_655
C(15) C(14) C(15) 112.1(14) yes . . 3_665
C(15) C(14) C(15) 71.8(12) yes . . 4_565
C(15) C(14) C(15) 71.8(12) yes 2_655 . 3_665
C(15) C(14) C(15) 112.1(15) yes 2_655 . 4_565
C(15) C(14) C(15) 71.8(14) yes 3_665 . 4_565
C(14) C(15) C(15) 54.1(10) yes . . 2_655
C(14) C(15) C(15) 54.1(10) yes . . 4_565
C(14) C(15) C(16) 120.8(19) yes . . 8_664
C(15) C(15) C(15) 90.0(14) yes 2_655 . 4_565
C(15) C(15) C(16) 89.4(16) yes 2_655 . 8_664
C(15) C(15) C(16) 86.2(16) yes 4_565 . 8_664
N(4) C(16) C(15) 125(2) yes . . 8_665
N(4) C(16) C(16) 53.1(13) yes . . 2_655
N(4) C(16) C(16) 53.1(13) yes . . 4_565
C(15) C(16) C(16) 93.8(18) yes 8_665 . 2_655
C(15) C(16) C(16) 90.4(18) yes 8_665 . 4_565
C(16) C(16) C(16) 90.0(19) yes 2_655 . 4_565
N(5) C(17) C(18) 123.9(9) yes . . .
C(17) C(18) C(19) 119.0(9) yes . . .
C(18) C(19) C(18) 116.8(10) yes . . 3_655
C(18) C(19) C(19) 121.6(5) yes . . 14_665
C(18) C(19) C(19) 121.6(5) yes 3_655 . 14_665
N(3) C(11) H(1) 117.5 no . . .
C(11) C(11) H(1) 131.1 no 2_655 . .
C(11) C(11) H(1) 124.8 no 4_565 . .
C(12) C(11) H(1) 118.1 no 3_665 . .
C(11) C(12) H(3) 119.7 no 3_665 . .
C(12) C(12) H(3) 130.0 no 2_655 . .
C(12) C(12) H(3) 127.0 no 4_565 . .
C(13) C(12) H(3) 119.1 no . . .
C(14) C(15) H(4) 118.4 no . . .
C(15) C(15) H(4) 129.2 no 2_655 . .
C(15) C(15) H(4) 128.3 no 4_565 . .
C(16) C(15) H(4) 120.7 no 8_664 . .
N(4) C(16) H(5) 117.5 no . . .
C(15) C(16) H(5) 117.4 no 8_665 . .
C(16) C(16) H(5) 130.9 no 2_655 . .
C(16) C(16) H(5) 124.0 no 4_565 . .
N(5) C(17) H(2) 118.4 no . . .
C(18) C(17) H(2) 117.7 no . . .
C(17) C(18) H(6) 121.1 no . . .
C(19) C(18) H(6) 119.8 no . . .

loop_
_geom_bond_atom_site_label_1
_geom_bond_atom_site_label_2
_geom_bond_distance
_geom_bond_publ_flag
_geom_bond_site_symmetry_1
_geom_bond_site_symmetry_2
Fe(1) N(1) 2.134(6) yes . .
Fe(1) N(1) 2.134(6) yes . 2_655
Fe(1) N(1) 2.134(6) yes . 3_665
Fe(1) N(1) 2.134(6) yes . 4_565
Fe(1) N(3) 2.264(11) yes . .
Fe(1) N(4) 2.179(11) yes . .
Fe(2) N(2) 2.144(7) yes . .
Fe(2) N(2) 2.144(7) yes . 3_655
Fe(2) N(2) 2.144(8) yes . 10_566
Fe(2) N(2) 2.144(8) yes . 12_646
Fe(2) N(5) 2.232(8) yes . .
Fe(2) N(5) 2.232(8) yes . 10_566
N(1) C(1) 1.149(11) yes . .
N(2) C(4) 1.150(11) yes . .
N(3) C(11) 1.30(2) yes . .
N(3) C(11) 1.30(2) yes . 2_655
N(3) C(11) 1.30(2) yes . 3_665
N(3) C(11) 1.30(2) yes . 4_565
N(4) C(16) 1.27(2) yes . .
N(4) C(16) 1.27(2) yes . 2_655
N(4) C(16) 1.27(2) yes . 3_665
N(4) C(16) 1.27(2) yes . 4_565
N(5) C(17) 1.348(10) yes . .
N(5) C(17) 1.348(10) yes . 3_655
C(1) C(2) 1.406(18) yes . .
C(1) C(3) 1.45(2) yes . .
C(2) C(3) 0.63(2) yes . .
C(2) C(4) 1.408(18) yes . .
C(2) C(5) 1.55(2) yes . .
C(2) C(6) 1.64(2) yes . .
C(3) C(4) 1.40(2) yes . .
C(3) C(5) 1.71(2) yes . .
C(3) C(6) 1.44(2) yes . .
C(5) C(6) 0.92(2) yes . .
C(5) C(7) 1.45(2) yes . .
C(5) C(8) 1.73(2) yes . .
C(5) C(9) 1.43(2) yes . .
C(5) C(10) 1.61(2) yes . .
C(6) C(7) 1.76(2) yes . .
C(6) C(8) 1.41(2) yes . .
C(6) C(9) 1.63(2) yes . .
C(6) C(10) 1.39(2) yes . .
C(7) C(8) 1.09(3) yes . .
C(7) C(9) 1.47(3) yes . 9_666
C(7) C(10) 1.44(2) yes . 9_666
C(8) C(9) 1.26(3) yes . 9_666
C(8) C(10) 1.74(3) yes . 9_666
C(9) C(10) 0.73(3) yes . .
C(11) C(11) 1.55(3) yes . 2_655
C(11) C(11) 1.55(3) yes . 4_565
C(12) C(12) 1.59(3) yes . 2_655
C(12) C(12) 1.59(3) yes . 4_565
C(12) C(13) 1.34(2) yes . .
C(13) C(14) 1.47(2) yes . .
C(14) C(15) 1.39(2) yes . .
C(14) C(15) 1.39(2) yes . 2_655
C(14) C(15) 1.39(2) yes . 3_665
C(14) C(15) 1.39(2) yes . 4_565
C(15) C(15) 1.63(3) yes . 2_655
C(15) C(15) 1.63(2) yes . 4_565
C(16) C(16) 1.53(3) yes . 2_655
C(16) C(16) 1.53(4) yes . 4_565
C(17) C(18) 1.353(13) yes . .
C(18) C(19) 1.423(12) yes . .
C(19) C(19) 1.475(17) yes . 14_665
C(11) H(1) 0.950 no . .
C(12) H(3) 0.950 no . .
C(15) H(4) 0.950 no . .
C(16) H(5) 0.950 no . .
C(17) H(2) 0.950 no . .
C(18) H(6) 0.950 no . .

loop_
_geom_contact_atom_site_label_1
_geom_contact_atom_site_label_2
_geom_contact_distance
_geom_contact_publ_flag
_geom_contact_site_symmetry_1
_geom_contact_site_symmetry_2
N(3) C(12) 2.37(2) ? . .
N(3) C(12) 2.37(2) ? . 2_655
N(3) C(12) 2.37(2) ? . 3_665
N(3) C(12) 2.37(2) ? . 4_565
N(3) C(13) 2.811(18) ? . .
N(4) C(14) 2.809(19) ? . 5_655
N(4) C(15) 2.34(2) ? . 5_655
N(4) C(15) 2.34(2) ? . 6_555
N(4) C(15) 2.337(19) ? . 7_565
N(4) C(15) 2.34(2) ? . 8_665
C(11) C(12) 2.62(3) ? . .
C(11) C(12) 2.11(3) ? . 2_655
C(11) C(12) 1.38(2) ? . 3_665
C(11) C(12) 2.08(2) ? . 4_565
C(11) C(13) 2.37(2) ? . .
C(12) N(3) 2.37(2) ? . .
C(12) C(11) 2.62(3) ? . .
C(12) C(11) 2.08(3) ? . 2_655
C(12) C(11) 1.38(2) ? . 3_665
C(12) C(11) 2.11(2) ? . 4_565
C(13) N(3) 2.811(18) ? . .
C(13) C(11) 2.37(2) ? . .
C(13) C(11) 2.37(2) ? . 2_655
C(13) C(11) 2.37(2) ? . 3_665
C(13) C(11) 2.37(2) ? . 4_565
C(14) N(4) 2.809(19) ? . 5_654
C(14) C(16) 2.40(2) ? . 5_654
C(14) C(16) 2.40(2) ? . 6_554
C(14) C(16) 2.40(2) ? . 7_564
C(14) C(16) 2.40(2) ? . 8_664
C(15) N(4) 2.337(19) ? . 5_654
C(15) C(16) 2.12(3) ? . 5_654
C(15) C(16) 2.62(3) ? . 6_554
C(15) C(16) 2.06(3) ? . 7_564
C(15) C(16) 1.36(2) ? . 8_664
C(16) C(14) 2.40(2) ? . 5_655
C(16) C(15) 2.12(3) ? . 5_655
C(16) C(15) 2.62(3) ? . 6_555
C(16) C(15) 2.06(3) ? . 7_565
C(16) C(15) 1.36(2) ? . 8_665
C(18) C(18) 3.015(13) ? . 16_545
C(19) C(18) 2.530(14) ? . 16_545
N(3) H(3) 3.211 ? . .
N(3) H(3) 3.211 ? . 2_655
N(3) H(3) 3.211 ? . 3_665
N(3) H(3) 3.211 ? . 4_565
N(4) H(4) 3.178 ? . 5_655
N(4) H(4) 3.178 ? . 6_555
N(4) H(4) 3.178 ? . 7_565
N(4) H(4) 3.178 ? . 8_665
C(11) H(3) 3.564 ? . .
C(11) H(3) 2.930 ? . 2_655
C(11) H(3) 2.029 ? . 3_665
C(11) H(3) 2.869 ? . 4_565
C(12) H(1) 3.565 ? . .
C(12) H(1) 2.897 ? . 2_655
C(12) H(1) 2.013 ? . 3_665
C(12) H(1) 2.893 ? . 4_565
C(13) H(1) 3.209 ? . .
C(13) H(1) 3.209 ? . 2_655
C(13) H(1) 3.209 ? . 3_665
C(13) H(1) 3.209 ? . 4_565
C(14) H(5) 3.235 ? . 5_654
C(14) H(5) 3.235 ? . 6_554
C(14) H(5) 3.235 ? . 7_564
C(14) H(5) 3.235 ? . 8_664
C(15) H(5) 2.899 ? . 5_654
C(15) H(5) 3.566 ? . 6_554
C(15) H(5) 2.875 ? . 7_564
C(15) H(5) 1.988 ? . 8_664
C(16) H(4) 2.932 ? . 5_655
C(16) H(4) 3.565 ? . 6_555
C(16) H(4) 2.864 ? . 7_565
C(16) H(4) 2.021 ? . 8_665
C(18) H(6) 2.740 ? . 16_545
C(19) H(6) 2.703 ? . 16_545
H(1) C(12) 3.565 ? . .
H(1) C(12) 2.893 ? . 2_655
H(1) C(12) 2.013 ? . 3_665
H(1) C(12) 2.897 ? . 4_565
H(1) C(13) 3.209 ? . .
H(1) H(3) 3.594 ? . 2_655
H(1) H(3) 2.301 ? . 3_665
H(1) H(3) 3.570 ? . 4_565
H(3) N(3) 3.211 ? . .
H(3) C(11) 3.564 ? . .
H(3) C(11) 2.869 ? . 2_655
H(3) C(11) 2.029 ? . 3_665
H(3) C(11) 2.930 ? . 4_565
H(3) H(1) 3.570 ? . 2_655
H(3) H(1) 2.301 ? . 3_665
H(3) H(1) 3.594 ? . 4_565
H(4) N(4) 3.178 ? . 5_654
H(4) C(16) 2.932 ? . 5_654
H(4) C(16) 3.565 ? . 6_554
H(4) C(16) 2.864 ? . 7_564
H(4) C(16) 2.021 ? . 8_664
H(4) H(5) 3.591 ? . 5_654
H(4) H(5) 3.566 ? . 7_564
H(4) H(5) 2.287 ? . 8_664
H(5) C(14) 3.235 ? . 5_655
H(5) C(15) 2.899 ? . 5_655
H(5) C(15) 3.566 ? . 6_555
H(5) C(15) 2.875 ? . 7_565
H(5) C(15) 1.988 ? . 8_665
H(5) H(4) 3.591 ? . 5_655
H(5) H(4) 3.566 ? . 7_565
H(5) H(4) 2.287 ? . 8_665
H(6) C(18) 2.740 ? . 16_545
H(6) H(6) 2.254 ? . 16_545

loop_
_geom_torsion_atom_site_label_1
_geom_torsion_atom_site_label_2
_geom_torsion_atom_site_label_3
_geom_torsion_atom_site_label_4
_geom_torsion
_geom_torsion_publ_flag
_geom_torsion_site_symmetry_1
_geom_torsion_site_symmetry_2
_geom_torsion_site_symmetry_3
_geom_torsion_site_symmetry_4
N(1) Fe(1) N(1) C(1) 12(3) ? . . 2_655 2_655
N(1) Fe(1) N(1) C(1) -168(3) ? 2_655 . . .
N(1) Fe(1) N(1) C(1) -78(21) ? . . 3_665 3_665
N(1) Fe(1) N(1) C(1) -78(21) ? 3_665 . . .
N(1) Fe(1) N(1) C(1) -168(3) ? . . 4_565 4_565
N(1) Fe(1) N(1) C(1) 12(3) ? 4_565 . . .
N(1) Fe(1) N(3) C(11) -146.3(12) ? . . . .
N(1) Fe(1) N(3) C(11) 123.7(12) ? . . . 2_655
N(1) Fe(1) N(3) C(11) 33.7(12) ? . . . 3_665
N(1) Fe(1) N(3) C(11) -56.3(12) ? . . . 4_565
N(3) Fe(1) N(1) C(1) -78(3) ? . . . .
N(1) Fe(1) N(4) C(16) -138.4(15) ? . . . .
N(1) Fe(1) N(4) C(16) -48.4(13) ? . . . 2_655
N(1) Fe(1) N(4) C(16) 41.6(15) ? . . . 3_665
N(1) Fe(1) N(4) C(16) 131.6(13) ? . . . 4_565
N(4) Fe(1) N(1) C(1) 102(3) ? . . . .
N(1) Fe(1) N(1) C(1) 12(3) ? 2_655 . 3_665 3_665
N(1) Fe(1) N(1) C(1) -168(3) ? 3_665 . 2_655 2_655
N(1) Fe(1) N(1) C(1) -78(22) ? 2_655 . 4_565 4_565
N(1) Fe(1) N(1) C(1) -78(22) ? 4_565 . 2_655 2_655
N(1) Fe(1) N(3) C(11) -56.3(12) ? 2_655 . . .
N(1) Fe(1) N(3) C(11) -146.3(12) ? 2_655 . . 2_655
N(1) Fe(1) N(3) C(11) 123.7(12) ? 2_655 . . 3_665
N(1) Fe(1) N(3) C(11) 33.7(12) ? 2_655 . . 4_565
N(3) Fe(1) N(1) C(1) -78(3) ? . . 2_655 2_655
N(1) Fe(1) N(4) C(16) 131.6(15) ? 2_655 . . .
N(1) Fe(1) N(4) C(16) -138.4(13) ? 2_655 . . 2_655
N(1) Fe(1) N(4) C(16) -48.4(15) ? 2_655 . . 3_665
N(1) Fe(1) N(4) C(16) 41.6(13) ? 2_655 . . 4_565
N(4) Fe(1) N(1) C(1) 102(3) ? . . 2_655 2_655
N(1) Fe(1) N(1) C(1) 12(3) ? 3_665 . 4_565 4_565
N(1) Fe(1) N(1) C(1) -168(3) ? 4_565 . 3_665 3_665
N(1) Fe(1) N(3) C(11) 33.7(12) ? 3_665 . . .
N(1) Fe(1) N(3) C(11) -56.3(12) ? 3_665 . . 2_655
N(1) Fe(1) N(3) C(11) -146.3(12) ? 3_665 . . 3_665
N(1) Fe(1) N(3) C(11) 123.7(12) ? 3_665 . . 4_565
N(3) Fe(1) N(1) C(1) -78(3) ? . . 3_665 3_665
N(1) Fe(1) N(4) C(16) 41.6(15) ? 3_665 . . .
N(1) Fe(1) N(4) C(16) 131.6(13) ? 3_665 . . 2_655
N(1) Fe(1) N(4) C(16) -138.4(15) ? 3_665 . . 3_665
N(1) Fe(1) N(4) C(16) -48.4(13) ? 3_665 . . 4_565
N(4) Fe(1) N(1) C(1) 102(3) ? . . 3_665 3_665
N(1) Fe(1) N(3) C(11) 123.7(12) ? 4_565 . . .
N(1) Fe(1) N(3) C(11) 33.7(12) ? 4_565 . . 2_655
N(1) Fe(1) N(3) C(11) -56.3(12) ? 4_565 . . 3_665
N(1) Fe(1) N(3) C(11) -146.3(12) ? 4_565 . . 4_565
N(3) Fe(1) N(1) C(1) -78(3) ? . . 4_565 4_565
N(1) Fe(1) N(4) C(16) -48.4(15) ? 4_565 . . .
N(1) Fe(1) N(4) C(16) 41.6(13) ? 4_565 . . 2_655
N(1) Fe(1) N(4) C(16) 131.6(15) ? 4_565 . . 3_665
N(1) Fe(1) N(4) C(16) -138.4(13) ? 4_565 . . 4_565
N(4) Fe(1) N(1) C(1) 102(3) ? . . 4_565 4_565
N(2) Fe(2) N(2) C(4) -84(21) ? . . 3_655 3_655
N(2) Fe(2) N(2) C(4) -84(21) ? 3_655 . . .
N(2) Fe(2) N(2) C(4) -6(2) ? . . 10_566 10_566
N(2) Fe(2) N(2) C(4) -175(2) ? 10_566 . . .
N(2) Fe(2) N(2) C(4) 175(2) ? . . 12_646 12_646
N(2) Fe(2) N(2) C(4) 6(2) ? 12_646 . . .
N(2) Fe(2) N(5) C(17) -140.2(5) ? . . . .
N(2) Fe(2) N(5) C(17) 39.8(5) ? . . . 3_655
N(5) Fe(2) N(2) C(4) 96(2) ? . . . .
N(2) Fe(2) N(5) C(17) 50.2(5) ? . . 10_566 10_566
N(5) Fe(2) N(2) C(4) -84(2) ? 10_566 . . .
N(2) Fe(2) N(2) C(4) 175(2) ? 3_655 . 10_566 10_566
N(2) Fe(2) N(2) C(4) 6(2) ? 10_566 . 3_655 3_655
N(2) Fe(2) N(2) C(4) -6(2) ? 3_655 . 12_646 12_646
N(2) Fe(2) N(2) C(4) -175(2) ? 12_646 . 3_655 3_655
N(2) Fe(2) N(5) C(17) 39.8(5) ? 3_655 . . .
N(2) Fe(2) N(5) C(17) -140.2(5) ? 3_655 . . 3_655
N(5) Fe(2) N(2) C(4) 96(2) ? . . 3_655 3_655
N(2) Fe(2) N(5) C(17) -129.8(5) ? 3_655 . 10_566 10_566
N(5) Fe(2) N(2) C(4) -84(2) ? 10_566 . 3_655 3_655
N(2) Fe(2) N(2) C(4) 84(18) ? 10_566 . 12_646 12_646
N(2) Fe(2) N(2) C(4) 84(18) ? 12_646 . 10_566 10_566
N(2) Fe(2) N(5) C(17) 129.8(5) ? 10_566 . . .
N(2) Fe(2) N(5) C(17) -50.2(5) ? 10_566 . . 3_655
N(5) Fe(2) N(2) C(4) 84(2) ? . . 10_566 10_566
N(2) Fe(2) N(5) C(17) 140.2(5) ? 10_566 . 10_566 10_566
N(5) Fe(2) N(2) C(4) -96(2) ? 10_566 . 10_566 10_566
N(2) Fe(2) N(5) C(17) -50.2(5) ? 12_646 . . .
N(2) Fe(2) N(5) C(17) 129.8(5) ? 12_646 . . 3_655
N(5) Fe(2) N(2) C(4) 84(2) ? . . 12_646 12_646
N(2) Fe(2) N(5) C(17) -39.8(5) ? 12_646 . 10_566 10_566
N(5) Fe(2) N(2) C(4) -96(2) ? 10_566 . 12_646 12_646
Fe(1) N(1) C(1) C(2) 64(7) ? . . . .
Fe(1) N(1) C(1) C(3) -85(6) ? . . . .
Fe(2) N(2) C(4) C(2) -78(5) ? . . . .
Fe(2) N(2) C(4) C(3) 55(6) ? . . . .
Fe(1) N(3) C(11) C(11) -118.5(10) ? . . . 2_655
Fe(1) N(3) C(11) C(11) 118.5(10) ? . . . 4_565
Fe(1) N(3) C(11) C(12) 178.5(17) ? . . . 3_665
Fe(1) N(3) C(11) C(11) 118.5(10) ? . . 2_655 .
Fe(1) N(3) C(11) C(11) -118.5(10) ? . . 2_655 3_665
Fe(1) N(3) C(11) C(12) 178.5(17) ? . . 2_655 4_565
Fe(1) N(3) C(11) C(11) 118.5(10) ? . . 3_665 2_655
Fe(1) N(3) C(11) C(11) -118.5(11) ? . . 3_665 4_565
Fe(1) N(3) C(11) C(12) 178.5(17) ? . . 3_665 .
Fe(1) N(3) C(11) C(11) -118.5(10) ? . . 4_565 .
Fe(1) N(3) C(11) C(11) 118.5(11) ? . . 4_565 3_665
Fe(1) N(3) C(11) C(12) 178.5(17) ? . . 4_565 2_655
C(11) N(3) C(11) C(11) 123.0(14) ? . . 2_655 3_665
C(11) N(3) C(11) C(12) 60(2) ? . . 2_655 4_565
C(11) N(3) C(11) C(11) -123.0(14) ? 2_655 . . 4_565
C(11) N(3) C(11) C(12) -63(2) ? 2_655 . . 3_665
C(11) N(3) C(11) C(11) -61.5(15) ? . . 3_665 2_655
C(11) N(3) C(11) C(11) 61.5(16) ? . . 3_665 4_565
C(11) N(3) C(11) C(12) -2(2) ? . . 3_665 .
C(11) N(3) C(11) C(11) 61.5(16) ? 3_665 . . 2_655
C(11) N(3) C(11) C(11) -61.5(15) ? 3_665 . . 4_565
C(11) N(3) C(11) C(12) -2(2) ? 3_665 . . 3_665
C(11) N(3) C(11) C(11) -123.0(14) ? . . 4_565 3_665
C(11) N(3) C(11) C(12) -63(2) ? . . 4_565 2_655
C(11) N(3) C(11) C(11) 123.0(14) ? 4_565 . . 2_655
C(11) N(3) C(11) C(12) 60(2) ? 4_565 . . 3_665
C(11) N(3) C(11) C(11) 123.0(14) ? 2_655 . 3_665 4_565
C(11) N(3) C(11) C(12) 60(2) ? 2_655 . 3_665 .
C(11) N(3) C(11) C(11) -123.0(14) ? 3_665 . 2_655 .
C(11) N(3) C(11) C(12) -63(2) ? 3_665 . 2_655 4_565
C(11) N(3) C(11) C(11) 61.5(15) ? 2_655 . 4_565 .
C(11) N(3) C(11) C(11) -61.5(16) ? 2_655 . 4_565 3_665
C(11) N(3) C(11) C(12) -2(2) ? 2_655 . 4_565 2_655
C(11) N(3) C(11) C(11) -61.5(16) ? 4_565 . 2_655 .
C(11) N(3) C(11) C(11) 61.5(15) ? 4_565 . 2_655 3_665
C(11) N(3) C(11) C(12) -2(2) ? 4_565 . 2_655 4_565
C(11) N(3) C(11) C(11) 123.0(14) ? 3_665 . 4_565 .
C(11) N(3) C(11) C(12) 60(2) ? 3_665 . 4_565 2_655
C(11) N(3) C(11) C(11) -123.0(14) ? 4_565 . 3_665 2_655
C(11) N(3) C(11) C(12) -63(2) ? 4_565 . 3_665 .
Fe(1) N(4) C(16) C(15) -177.1(19) ? . . . 8_665
Fe(1) N(4) C(16) C(16) 117.8(13) ? . . . 2_655
Fe(1) N(4) C(16) C(16) -117.8(12) ? . . . 4_565
Fe(1) N(4) C(16) C(16) -117.8(13) ? . . 2_655 .
Fe(1) N(4) C(16) C(16) -117.8(12) ? . . 3_665 2_655
Fe(1) N(4) C(16) C(16) 117.8(13) ? . . 3_665 4_565
Fe(1) N(4) C(16) C(16) 117.8(12) ? . . 4_565 .
C(16) N(4) C(16) C(15) 65(2) ? 2_655 . . 8_665
C(16) N(4) C(16) C(16) 124.4(17) ? 2_655 . . 4_565
C(16) N(4) C(16) C(16) 62.2(19) ? . . 3_665 2_655
C(16) N(4) C(16) C(16) -62(2) ? . . 3_665 4_565
C(16) N(4) C(16) C(15) 3(3) ? 3_665 . . 8_665
C(16) N(4) C(16) C(16) -62(2) ? 3_665 . . 2_655
C(16) N(4) C(16) C(16) 62.2(19) ? 3_665 . . 4_565
C(16) N(4) C(16) C(15) -59(2) ? 4_565 . . 8_665
C(16) N(4) C(16) C(16) -124.4(17) ? 4_565 . . 2_655
C(16) N(4) C(16) C(16) -124.4(17) ? 2_655 . 3_665 4_565
C(16) N(4) C(16) C(16) 124.4(17) ? 3_665 . 2_655 .
C(16) N(4) C(16) C(16) -62.2(18) ? 2_655 . 4_565 .
C(16) N(4) C(16) C(16) 62.2(19) ? 4_565 . 2_655 .
C(16) N(4) C(16) C(16) -124.4(17) ? 3_665 . 4_565 .
C(16) N(4) C(16) C(16) 124.4(17) ? 4_565 . 3_665 2_655
Fe(2) N(5) C(17) C(18) 179.3(7) ? . . . .
Fe(2) N(5) C(17) C(18) 179.3(7) ? . . 3_655 3_655
C(17) N(5) C(17) C(18) -0.7(10) ? . . 3_655 3_655
C(17) N(5) C(17) C(18) -0.7(12) ? 3_655 . . .
N(1) C(1) C(2) C(3) -164(5) ? . . . .
N(1) C(1) C(2) C(4) 128(4) ? . . . .
N(1) C(1) C(2) C(5) -75(5) ? . . . .
N(1) C(1) C(2) C(6) -108(5) ? . . . .
N(1) C(1) C(3) C(2) 164(4) ? . . . .
N(1) C(1) C(3) C(4) -129(4) ? . . . .
N(1) C(1) C(3) C(5) 109(5) ? . . . .
N(1) C(1) C(3) C(6) 75(5) ? . . . .
C(2) C(1) C(3) C(4) 67(2) ? . . . .
C(2) C(1) C(3) C(5) -55(2) ? . . . .
C(2) C(1) C(3) C(6) -89(3) ? . . . .
C(3) C(1) C(2) C(4) -69(2) ? . . . .
C(3) C(1) C(2) C(5) 89(3) ? . . . .
C(3) C(1) C(2) C(6) 55(2) ? . . . .
C(1) C(2) C(3) C(4) -122.5(12) ? . . . .
C(1) C(2) C(3) C(5) 121.1(12) ? . . . .
C(1) C(2) C(3) C(6) 115.9(16) ? . . . .
C(1) C(2) C(4) N(2) -133(4) ? . . . .
C(1) C(2) C(4) C(3) 72(2) ? . . . .
C(1) C(2) C(5) C(3) -82(2) ? . . . .
C(1) C(2) C(5) C(6) -74(2) ? . . . .
C(1) C(2) C(5) C(7) 14(2) ? . . . .
C(1) C(2) C(5) C(8) -28(2) ? . . . .
C(1) C(2) C(5) C(9) -150.6(18) ? . . . .
C(1) C(2) C(5) C(10) -126.6(16) ? . . . .
C(1) C(2) C(6) C(3) -69(2) ? . . . .
C(1) C(2) C(6) C(5) 120.6(18) ? . . . .
C(1) C(2) C(6) C(7) 74.7(15) ? . . . .
C(1) C(2) C(6) C(8) 41(2) ? . . . .
C(1) C(2) C(6) C(9) 168.3(13) ? . . . .
C(1) C(2) C(6) C(10) -164.8(16) ? . . . .
C(3) C(2) C(4) N(2) 156(4) ? . . . .
C(4) C(2) C(3) C(1) 122.5(12) ? . . . .
C(4) C(2) C(3) C(5) -116.4(11) ? . . . .
C(4) C(2) C(3) C(6) -121.6(16) ? . . . .
C(3) C(2) C(5) C(6) 8(2) ? . . . .
C(3) C(2) C(5) C(7) 96(2) ? . . . .
C(3) C(2) C(5) C(8) 54(2) ? . . . .
C(3) C(2) C(5) C(9) -69(3) ? . . . .
C(3) C(2) C(5) C(10) -45(2) ? . . . .
C(5) C(2) C(3) C(1) -121.1(12) ? . . . .
C(5) C(2) C(3) C(4) 116.4(11) ? . . . .
C(5) C(2) C(3) C(6) -5.2(17) ? . . . .
C(3) C(2) C(6) C(5) -171(3) ? . . . .
C(3) C(2) C(6) C(7) 143(2) ? . . . .
C(3) C(2) C(6) C(8) 110(3) ? . . . .
C(3) C(2) C(6) C(9) -123(2) ? . . . .
C(3) C(2) C(6) C(10) -96(3) ? . . . .
C(6) C(2) C(3) C(1) -115.9(16) ? . . . .
C(6) C(2) C(3) C(4) 121.6(16) ? . . . .
C(6) C(2) C(3) C(5) 5.2(17) ? . . . .
C(4) C(2) C(5) C(3) 76(2) ? . . . .
C(4) C(2) C(5) C(6) 84(2) ? . . . .
C(4) C(2) C(5) C(7) 171.9(17) ? . . . .
C(4) C(2) C(5) C(8) 130.4(15) ? . . . .
C(4) C(2) C(5) C(9) 7(2) ? . . . .
C(4) C(2) C(5) C(10) 31(2) ? . . . .
C(5) C(2) C(4) N(2) 69(5) ? . . . .
C(5) C(2) C(4) C(3) -87(2) ? . . . .
C(4) C(2) C(6) C(3) 61(2) ? . . . .
C(4) C(2) C(6) C(5) -109.8(18) ? . . . .
C(4) C(2) C(6) C(7) -155.7(12) ? . . . .
C(4) C(2) C(6) C(8) 171.0(18) ? . . . .
C(4) C(2) C(6) C(9) -62.1(17) ? . . . .
C(4) C(2) C(6) C(10) -35(2) ? . . . .
C(6) C(2) C(4) N(2) 104(4) ? . . . .
C(6) C(2) C(4) C(3) -52(2) ? . . . .
C(5) C(2) C(6) C(3) 171(3) ? . . . .
C(5) C(2) C(6) C(7) -45.9(15) ? . . . .
C(5) C(2) C(6) C(8) -79(2) ? . . . .
C(5) C(2) C(6) C(9) 47.7(16) ? . . . .
C(5) C(2) C(6) C(10) 75(2) ? . . . .
C(6) C(2) C(5) C(3) -8(2) ? . . . .
C(6) C(2) C(5) C(7) 88(2) ? . . . .
C(6) C(2) C(5) C(8) 46.2(16) ? . . . .
C(6) C(2) C(5) C(9) -77(2) ? . . . .
C(6) C(2) C(5) C(10) -52.8(17) ? . . . .
C(1) C(3) C(4) N(2) 139(4) ? . . . .
C(1) C(3) C(4) C(2) -64(2) ? . . . .
C(1) C(3) C(5) C(2) 60(2) ? . . . .
C(1) C(3) C(5) C(6) -110(2) ? . . . .
C(1) C(3) C(5) C(7) -37(2) ? . . . .
C(1) C(3) C(5) C(8) -69.5(16) ? . . . .
C(1) C(3) C(5) C(9) -177.9(15) ? . . . .
C(1) C(3) C(5) C(10) -162.0(14) ? . . . .
C(1) C(3) C(6) C(2) 75(2) ? . . . .
C(1) C(3) C(6) C(5) 83(2) ? . . . .
C(1) C(3) C(6) C(7) 33(2) ? . . . .
C(1) C(3) C(6) C(8) -11(3) ? . . . .
C(1) C(3) C(6) C(9) 139.7(16) ? . . . .
C(1) C(3) C(6) C(10) 168.9(18) ? . . . .
C(2) C(3) C(4) N(2) -156(4) ? . . . .
C(2) C(3) C(5) C(6) -170(3) ? . . . .
C(2) C(3) C(5) C(7) -97(2) ? . . . .
C(2) C(3) C(5) C(8) -130(2) ? . . . .
C(2) C(3) C(5) C(9) 122(2) ? . . . .
C(2) C(3) C(5) C(10) 138(2) ? . . . .
C(2) C(3) C(6) C(5) 9(2) ? . . . .
C(2) C(3) C(6) C(7) -41(3) ? . . . .
C(2) C(3) C(6) C(8) -85(3) ? . . . .
C(2) C(3) C(6) C(9) 65(3) ? . . . .
C(2) C(3) C(6) C(10) 94(3) ? . . . .
C(4) C(3) C(5) C(2) -67(2) ? . . . .
C(4) C(3) C(5) C(6) 123(2) ? . . . .
C(4) C(3) C(5) C(7) -163.9(16) ? . . . .
C(4) C(3) C(5) C(8) 163.5(14) ? . . . .
C(4) C(3) C(5) C(9) 55(2) ? . . . .
C(4) C(3) C(5) C(10) 71.0(16) ? . . . .
C(5) C(3) C(4) N(2) -98(4) ? . . . .
C(5) C(3) C(4) C(2) 58(2) ? . . . .
C(4) C(3) C(6) C(2) -80(2) ? . . . .
C(4) C(3) C(6) C(5) -72(2) ? . . . .
C(4) C(3) C(6) C(7) -121.4(18) ? . . . .
C(4) C(3) C(6) C(8) -165(2) ? . . . .
C(4) C(3) C(6) C(9) -15(2) ? . . . .
C(4) C(3) C(6) C(10) 14(2) ? . . . .
C(6) C(3) C(4) N(2) -66(5) ? . . . .
C(6) C(3) C(4) C(2) 91(3) ? . . . .
C(5) C(3) C(6) C(2) -9(2) ? . . . .
C(5) C(3) C(6) C(7) -49.9(17) ? . . . .
C(5) C(3) C(6) C(8) -94(2) ? . . . .
C(5) C(3) C(6) C(9) 56.3(18) ? . . . .
C(5) C(3) C(6) C(10) 86(2) ? . . . .
C(6) C(3) C(5) C(2) 170(3) ? . . . .
C(6) C(3) C(5) C(7) 74(2) ? . . . .
C(6) C(3) C(5) C(8) 40.9(17) ? . . . .
C(6) C(3) C(5) C(9) -68(2) ? . . . .
C(6) C(3) C(5) C(10) -51.6(18) ? . . . .
C(2) C(5) C(6) C(3) -3.6(12) ? . . . .
C(2) C(5) C(6) C(7) 120.2(13) ? . . . .
C(2) C(5) C(6) C(8) 123.6(14) ? . . . .
C(2) C(5) C(6) C(9) -125.3(13) ? . . . .
C(2) C(5) C(6) C(10) -118.0(12) ? . . . .
C(2) C(5) C(7) C(6) -79(2) ? . . . .
C(2) C(5) C(7) C(8) -84(2) ? . . . .
C(2) C(5) C(7) C(9) -130.2(19) ? . . . 9_666
C(2) C(5) C(7) C(10) -163(2) ? . . . 9_666
C(2) C(5) C(8) C(6) -60.1(17) ? . . . .
C(2) C(5) C(8) C(7) 114.6(19) ? . . . .
C(2) C(5) C(8) C(9) 168.7(17) ? . . . 9_666
C(2) C(5) C(8) C(10) 154.2(14) ? . . . 9_666
C(2) C(5) C(9) C(6) 73(2) ? . . . .
C(2) C(5) C(9) C(10) 59(3) ? . . . .
C(2) C(5) C(9) C(7) 131(2) ? . . . 9_666
C(2) C(5) C(9) C(8) -178(2) ? . . . 9_666
C(2) C(5) C(10) C(6) 65.2(17) ? . . . .
C(2) C(5) C(10) C(9) -131(2) ? . . . .
C(2) C(5) C(10) C(7) 163.1(16) ? . . . 9_666
C(2) C(5) C(10) C(8) -166.0(14) ? . . . 9_666
C(3) C(5) C(6) C(2) 3.6(12) ? . . . .
C(3) C(5) C(6) C(7) 123.8(14) ? . . . .
C(3) C(5) C(6) C(8) 127.2(18) ? . . . .
C(3) C(5) C(6) C(9) -121.8(15) ? . . . .
C(3) C(5) C(6) C(10) -114.4(16) ? . . . .
C(3) C(5) C(7) C(6) -54.1(17) ? . . . .
C(3) C(5) C(7) C(8) -58(2) ? . . . .
C(3) C(5) C(7) C(9) -105(2) ? . . . 9_666
C(3) C(5) C(7) C(10) -138(2) ? . . . 9_666
C(3) C(5) C(8) C(6) -42.5(16) ? . . . .
C(3) C(5) C(8) C(7) 132.1(18) ? . . . .
C(3) C(5) C(8) C(9) -173.8(18) ? . . . 9_666
C(3) C(5) C(8) C(10) 171.7(13) ? . . . 9_666
C(3) C(5) C(9) C(6) 51.4(16) ? . . . .
C(3) C(5) C(9) C(10) 37(2) ? . . . .
C(3) C(5) C(9) C(7) 109(2) ? . . . 9_666
C(3) C(5) C(9) C(8) 159.7(19) ? . . . 9_666
C(3) C(5) C(10) C(6) 50.2(15) ? . . . .
C(3) C(5) C(10) C(9) -146(2) ? . . . .
C(3) C(5) C(10) C(7) 148.0(17) ? . . . 9_666
C(3) C(5) C(10) C(8) 178.9(13) ? . . . 9_666
C(6) C(5) C(7) C(8) -4.4(19) ? . . . .
C(6) C(5) C(7) C(9) -51(2) ? . . . 9_666
C(6) C(5) C(7) C(10) -84(2) ? . . . 9_666
C(7) C(5) C(6) C(2) -120.2(13) ? . . . .
C(7) C(5) C(6) C(3) -123.8(14) ? . . . .
C(7) C(5) C(6) C(8) 3.4(15) ? . . . .
C(7) C(5) C(6) C(9) 114.5(14) ? . . . .
C(7) C(5) C(6) C(10) 121.8(13) ? . . . .
C(6) C(5) C(8) C(7) 175(2) ? . . . .
C(6) C(5) C(8) C(9) -131(2) ? . . . 9_666
C(6) C(5) C(8) C(10) -146(2) ? . . . 9_666
C(8) C(5) C(6) C(2) -123.6(14) ? . . . .
C(8) C(5) C(6) C(3) -127.2(18) ? . . . .
C(8) C(5) C(6) C(7) -3.4(15) ? . . . .
C(8) C(5) C(6) C(9) 111.1(15) ? . . . .
C(8) C(5) C(6) C(10) 118.4(15) ? . . . .
C(6) C(5) C(9) C(10) -14(2) ? . . . .
C(6) C(5) C(9) C(7) 57(2) ? . . . 9_666
C(6) C(5) C(9) C(8) 108(2) ? . . . 9_666
C(9) C(5) C(6) C(2) 125.3(13) ? . . . .
C(9) C(5) C(6) C(3) 121.8(15) ? . . . .
C(9) C(5) C(6) C(7) -114.5(14) ? . . . .
C(9) C(5) C(6) C(8) -111.1(15) ? . . . .
C(9) C(5) C(6) C(10) 7.4(13) ? . . . .
C(6) C(5) C(10) C(9) 164(3) ? . . . .
C(6) C(5) C(10) C(7) 98(2) ? . . . 9_666
C(6) C(5) C(10) C(8) 128.8(18) ? . . . 9_666
C(10) C(5) C(6) C(2) 118.0(12) ? . . . .
C(10) C(5) C(6) C(3) 114.4(16) ? . . . .
C(10) C(5) C(6) C(7) -121.8(13) ? . . . .
C(10) C(5) C(6) C(8) -118.4(15) ? . . . .
C(10) C(5) C(6) C(9) -7.4(13) ? . . . .
C(7) C(5) C(8) C(6) -175(2) ? . . . .
C(7) C(5) C(8) C(9) 54.1(19) ? . . . 9_666
C(7) C(5) C(8) C(10) 39.6(14) ? . . . 9_666
C(8) C(5) C(7) C(6) 4.4(19) ? . . . .
C(8) C(5) C(7) C(9) -46.6(19) ? . . . 9_666
C(8) C(5) C(7) C(10) -80(2) ? . . . 9_666
C(7) C(5) C(9) C(6) -92(2) ? . . . .
C(7) C(5) C(9) C(10) -106(2) ? . . . .
C(7) C(5) C(9) C(7) -34(2) ? . . . 9_666
C(7) C(5) C(9) C(8) 16(2) ? . . . 9_666
C(9) C(5) C(7) C(6) 87(2) ? . . . .
C(9) C(5) C(7) C(8) 82(2) ? . . . .
C(9) C(5) C(7) C(9) 36(2) ? . . . 9_666
C(9) C(5) C(7) C(10) 2(3) ? . . . 9_666
C(7) C(5) C(10) C(6) -76(2) ? . . . .
C(7) C(5) C(10) C(9) 88(2) ? . . . .
C(7) C(5) C(10) C(7) 22(2) ? . . . 9_666
C(7) C(5) C(10) C(8) 52.9(19) ? . . . 9_666
C(10) C(5) C(7) C(6) 56.8(18) ? . . . .
C(10) C(5) C(7) C(8) 52(2) ? . . . .
C(10) C(5) C(7) C(9) 6(2) ? . . . 9_666
C(10) C(5) C(7) C(10) -27(3) ? . . . 9_666
C(8) C(5) C(9) C(6) -51.9(15) ? . . . .
C(8) C(5) C(9) C(10) -66(2) ? . . . .
C(8) C(5) C(9) C(7) 6(2) ? . . . 9_666
C(8) C(5) C(9) C(8) 56(2) ? . . . 9_666
C(9) C(5) C(8) C(6) 74(2) ? . . . .
C(9) C(5) C(8) C(7) -111.7(19) ? . . . .
C(9) C(5) C(8) C(9) -58(2) ? . . . 9_666
C(9) C(5) C(8) C(10) -72.1(17) ? . . . 9_666
C(8) C(5) C(10) C(6) -46.0(15) ? . . . .
C(8) C(5) C(10) C(9) 118(2) ? . . . .
C(8) C(5) C(10) C(7) 51.9(18) ? . . . 9_666
C(8) C(5) C(10) C(8) 82.8(13) ? . . . 9_666
C(10) C(5) C(8) C(6) 49.3(17) ? . . . .
C(10) C(5) C(8) C(7) -136.1(17) ? . . . .
C(10) C(5) C(8) C(9) -82(2) ? . . . 9_666
C(10) C(5) C(8) C(10) -96.5(14) ? . . . 9_666
C(9) C(5) C(10) C(6) -164(3) ? . . . .
C(9) C(5) C(10) C(7) -66(2) ? . . . 9_666
C(9) C(5) C(10) C(8) -35(2) ? . . . 9_666
C(10) C(5) C(9) C(6) 14(2) ? . . . .
C(10) C(5) C(9) C(7) 71(2) ? . . . 9_666
C(10) C(5) C(9) C(8) 122(3) ? . . . 9_666
C(2) C(6) C(7) C(5) 54.2(16) ? . . . .
C(2) C(6) C(7) C(8) -131.3(19) ? . . . .
C(2) C(6) C(7) C(9) -169.0(13) ? . . . 9_666
C(2) C(6) C(7) C(10) 171.3(17) ? . . . 9_666
C(2) C(6) C(8) C(5) 65.6(19) ? . . . .
C(2) C(6) C(8) C(7) 61(2) ? . . . .
C(2) C(6) C(8) C(9) 132(2) ? . . . 9_666
C(2) C(6) C(8) C(10) 107(2) ? . . . 9_666
C(2) C(6) C(9) C(5) -51.8(16) ? . . . .
C(2) C(6) C(9) C(10) 111(2) ? . . . .
C(2) C(6) C(9) C(7) 177.5(14) ? . . . 9_666
C(2) C(6) C(9) C(8) -140(2) ? . . . 9_666
C(2) C(6) C(10) C(5) -63.4(17) ? . . . .
C(2) C(6) C(10) C(9) -78(2) ? . . . .
C(2) C(6) C(10) C(7) -157.1(17) ? . . . 9_666
C(2) C(6) C(10) C(8) -116.7(17) ? . . . 9_666
C(3) C(6) C(7) C(5) 69(2) ? . . . .
C(3) C(6) C(7) C(8) -116(2) ? . . . .
C(3) C(6) C(7) C(9) -154.2(17) ? . . . 9_666
C(3) C(6) C(7) C(10) -173.9(18) ? . . . 9_666
C(3) C(6) C(8) C(5) 92(2) ? . . . .
C(3) C(6) C(8) C(7) 88(2) ? . . . .
C(3) C(6) C(8) C(9) 159(2) ? . . . 9_666
C(3) C(6) C(8) C(10) 134(2) ? . . . 9_666
C(3) C(6) C(9) C(5) -73(2) ? . . . .
C(3) C(6) C(9) C(10) 90(2) ? . . . .
C(3) C(6) C(9) C(7) 156.4(18) ? . . . 9_666
C(3) C(6) C(9) C(8) -161(2) ? . . . 9_666
C(3) C(6) C(10) C(5) -88(2) ? . . . .
C(3) C(6) C(10) C(9) -103(2) ? . . . .
C(3) C(6) C(10) C(7) 178.2(19) ? . . . 9_666
C(3) C(6) C(10) C(8) -141.4(18) ? . . . 9_666
C(5) C(6) C(7) C(8) 175(2) ? . . . .
C(5) C(6) C(7) C(9) 136.8(19) ? . . . 9_666
C(5) C(6) C(7) C(10) 117(2) ? . . . 9_666
C(5) C(6) C(8) C(7) -4(2) ? . . . .
C(5) C(6) C(8) C(9) 67(3) ? . . . 9_666
C(5) C(6) C(8) C(10) 42(2) ? . . . 9_666
C(5) C(6) C(9) C(10) 163(3) ? . . . .
C(5) C(6) C(9) C(7) -130.6(19) ? . . . 9_666
C(5) C(6) C(9) C(8) -88(2) ? . . . 9_666
C(5) C(6) C(10) C(9) -15(2) ? . . . .
C(5) C(6) C(10) C(7) -94(2) ? . . . 9_666
C(5) C(6) C(10) C(8) -53.2(19) ? . . . 9_666
C(7) C(6) C(8) C(5) 4(2) ? . . . .
C(7) C(6) C(8) C(9) 71(2) ? . . . 9_666
C(7) C(6) C(8) C(10) 46.2(17) ? . . . 9_666
C(8) C(6) C(7) C(5) -175(2) ? . . . .
C(8) C(6) C(7) C(9) -37.7(17) ? . . . 9_666
C(8) C(6) C(7) C(10) -57(2) ? . . . 9_666
C(7) C(6) C(9) C(5) 48.2(15) ? . . . .
C(7) C(6) C(9) C(10) -148(2) ? . . . .
C(7) C(6) C(9) C(7) -82.4(14) ? . . . 9_666
C(7) C(6) C(9) C(8) -40(2) ? . . . 9_666
C(9) C(6) C(7) C(5) -52.4(16) ? . . . .
C(9) C(6) C(7) C(8) 122.1(19) ? . . . .
C(9) C(6) C(7) C(9) 84.4(15) ? . . . 9_666
C(9) C(6) C(7) C(10) 65(2) ? . . . 9_666
C(7) C(6) C(10) C(5) 49.1(15) ? . . . .
C(7) C(6) C(10) C(9) 35(2) ? . . . .
C(7) C(6) C(10) C(7) -45(2) ? . . . 9_666
C(7) C(6) C(10) C(8) -4(2) ? . . . 9_666
C(10) C(6) C(7) C(5) -67(2) ? . . . .
C(10) C(6) C(7) C(8) 107(2) ? . . . .
C(10) C(6) C(7) C(9) 69.8(19) ? . . . 9_666
C(10) C(6) C(7) C(10) 50(2) ? . . . 9_666
C(8) C(6) C(9) C(5) 82(2) ? . . . .
C(8) C(6) C(9) C(10) -115(2) ? . . . .
C(8) C(6) C(9) C(7) -49(2) ? . . . 9_666
C(8) C(6) C(9) C(8) -6(2) ? . . . 9_666
C(9) C(6) C(8) C(5) -59.7(17) ? . . . .
C(9) C(6) C(8) C(7) -64(2) ? . . . .
C(9) C(6) C(8) C(9) 7(3) ? . . . 9_666
C(9) C(6) C(8) C(10) -18(2) ? . . . 9_666
C(8) C(6) C(10) C(5) 91(2) ? . . . .
C(8) C(6) C(10) C(9) 77(3) ? . . . .
C(8) C(6) C(10) C(7) -2(3) ? . . . 9_666
C(8) C(6) C(10) C(8) 38(2) ? . . . 9_666
C(10) C(6) C(8) C(5) -87(2) ? . . . .
C(10) C(6) C(8) C(7) -92(2) ? . . . .
C(10) C(6) C(8) C(9) -20(4) ? . . . 9_666
C(10) C(6) C(8) C(10) -45(3) ? . . . 9_666
C(9) C(6) C(10) C(5) 15(2) ? . . . .
C(9) C(6) C(10) C(7) -79(2) ? . . . 9_666
C(9) C(6) C(10) C(8) -39(2) ? . . . 9_666
C(10) C(6) C(9) C(5) -163(3) ? . . . .
C(10) C(6) C(9) C(7) 66(2) ? . . . 9_666
C(10) C(6) C(9) C(8) 109(3) ? . . . 9_666
C(5) C(7) C(8) C(6) 2.9(12) ? . . . .
C(5) C(7) C(8) C(9) -130.5(14) ? . . . 9_666
C(5) C(7) C(8) C(10) -130.0(14) ? . . . 9_666
C(5) C(7) C(9) C(5) -36(2) ? . . 9_666 9_666
C(5) C(7) C(9) C(6) -64(2) ? . . 9_666 9_666
C(5) C(7) C(9) C(10) -119(2) ? . . 9_666 9_666
C(5) C(7) C(9) C(8) 60(2) ? . . 9_666 .
C(5) C(7) C(10) C(5) 25(3) ? . . 9_666 9_666
C(5) C(7) C(10) C(6) -11(3) ? . . 9_666 9_666
C(5) C(7) C(10) C(9) 80(3) ? . . 9_666 9_666
C(5) C(7) C(10) C(8) 79(2) ? . . 9_666 .
C(6) C(7) C(8) C(5) -2.9(12) ? . . . .
C(6) C(7) C(8) C(9) -133.4(16) ? . . . 9_666
C(6) C(7) C(8) C(10) -132.8(14) ? . . . 9_666
C(6) C(7) C(9) C(5) -60(2) ? . . 9_666 9_666
C(6) C(7) C(9) C(6) -88.5(14) ? . . 9_666 9_666
C(6) C(7) C(9) C(10) -143(2) ? . . 9_666 9_666
C(6) C(7) C(9) C(8) 36.0(14) ? . . 9_666 .
C(6) C(7) C(10) C(5) -12(2) ? . . 9_666 9_666
C(6) C(7) C(10) C(6) -48(2) ? . . 9_666 9_666
C(6) C(7) C(10) C(9) 44(2) ? . . 9_666 9_666
C(6) C(7) C(10) C(8) 42.7(16) ? . . 9_666 .
C(8) C(7) C(9) C(5) -96(2) ? . . 9_666 9_666
C(8) C(7) C(9) C(6) -124.5(17) ? . . 9_666 9_666
C(8) C(7) C(9) C(10) -179(2) ? . . 9_666 9_666
C(9) C(7) C(8) C(5) 130.5(14) ? 9_666 . . .
C(9) C(7) C(8) C(6) 133.4(16) ? 9_666 . . .
C(9) C(7) C(8) C(10) 0.6(10) ? 9_666 . . 9_666
C(8) C(7) C(10) C(5) -54.4(18) ? . . 9_666 9_666
C(8) C(7) C(10) C(6) -91(2) ? . . 9_666 9_666
C(8) C(7) C(10) C(9) 0.9(18) ? . . 9_666 9_666
C(10) C(7) C(8) C(5) 130.0(14) ? 9_666 . . .
C(10) C(7) C(8) C(6) 132.8(14) ? 9_666 . . .
C(10) C(7) C(8) C(9) -0.6(10) ? 9_666 . . 9_666
C(9) C(7) C(10) C(5) -55(2) ? 9_666 . 9_666 9_666
C(9) C(7) C(10) C(6) -92(2) ? 9_666 . 9_666 9_666
C(9) C(7) C(10) C(8) -0.9(18) ? 9_666 . 9_666 .
C(10) C(7) C(9) C(5) 83(2) ? 9_666 . 9_666 9_666
C(10) C(7) C(9) C(6) 54(2) ? 9_666 . 9_666 9_666
C(10) C(7) C(9) C(8) 179(2) ? 9_666 . 9_666 .
C(5) C(8) C(9) C(5) 62(2) ? . . 9_666 9_666
C(5) C(8) C(9) C(6) 25(2) ? . . 9_666 9_666
C(5) C(8) C(9) C(10) -43(3) ? . . 9_666 9_666
C(5) C(8) C(9) C(7) -43.8(15) ? . . 9_666 .
C(5) C(8) C(10) C(5) 88.5(13) ? . . 9_666 9_666
C(5) C(8) C(10) C(6) 61.2(18) ? . . 9_666 9_666
C(5) C(8) C(10) C(9) 141(3) ? . . 9_666 9_666
C(5) C(8) C(10) C(7) -40.1(13) ? . . 9_666 .
C(6) C(8) C(9) C(5) 30(3) ? . . 9_666 9_666
C(6) C(8) C(9) C(6) -7(3) ? . . 9_666 9_666
C(6) C(8) C(9) C(10) -75(3) ? . . 9_666 9_666
C(6) C(8) C(9) C(7) -76(2) ? . . 9_666 .
C(6) C(8) C(10) C(5) 68(2) ? . . 9_666 9_666
C(6) C(8) C(10) C(6) 40(2) ? . . 9_666 9_666
C(6) C(8) C(10) C(9) 121(3) ? . . 9_666 9_666
C(6) C(8) C(10) C(7) -61(2) ? . . 9_666 .
C(7) C(8) C(9) C(5) 106(2) ? . . 9_666 9_666
C(7) C(8) C(9) C(6) 69(2) ? . . 9_666 9_666
C(7) C(8) C(9) C(10) 1(2) ? . . 9_666 9_666
C(7) C(8) C(10) C(5) 128.6(16) ? . . 9_666 9_666
C(7) C(8) C(10) C(6) 101.3(19) ? . . 9_666 9_666
C(7) C(8) C(10) C(9) -179(2) ? . . 9_666 9_666
C(9) C(8) C(10) C(5) -53(2) ? 9_666 . 9_666 9_666
C(9) C(8) C(10) C(6) -80(3) ? 9_666 . 9_666 9_666
C(9) C(8) C(10) C(7) 179(2) ? 9_666 . 9_666 .
C(10) C(8) C(9) C(5) 105(3) ? 9_666 . 9_666 9_666
C(10) C(8) C(9) C(6) 67(2) ? 9_666 . 9_666 9_666
C(10) C(8) C(9) C(7) -1(2) ? 9_666 . 9_666 .
C(5) C(9) C(10) C(6) 9.3(17) ? . . . .
C(5) C(9) C(10) C(7) 117.1(14) ? . . . 9_666
C(5) C(9) C(10) C(8) 116(2) ? . . . 9_666
C(6) C(9) C(10) C(5) -9.3(17) ? . . . .
C(6) C(9) C(10) C(7) 107.9(15) ? . . . 9_666
C(6) C(9) C(10) C(8) 107(2) ? . . . 9_666
C(7) C(9) C(10) C(5) -117.1(14) ? 9_666 . . .
C(7) C(9) C(10) C(6) -107.9(15) ? 9_666 . . .
C(7) C(9) C(10) C(8) -0.9(18) ? 9_666 . . 9_666
C(8) C(9) C(10) C(5) -116(2) ? 9_666 . . .
C(8) C(9) C(10) C(6) -107(2) ? 9_666 . . .
C(8) C(9) C(10) C(7) 0.9(18) ? 9_666 . . 9_666
N(3) C(11) C(11) C(11) -42.5(10) ? . . 2_655 3_665
N(3) C(11) C(11) C(12) -134.3(19) ? . . 2_655 4_565
N(3) C(11) C(11) C(11) 42.5(9) ? . . 4_565 3_665
N(3) C(11) C(11) C(12) 132.5(18) ? . . 4_565 2_655
N(3) C(11) C(12) C(12) -43(2) ? . . 3_665 2_655
N(3) C(11) C(12) C(12) 47(2) ? . . 3_665 4_565
N(3) C(11) C(12) C(13) 3(3) ? . . 3_665 .
C(11) C(11) C(11) N(3) -42.5(9) ? 2_655 . 4_565 .
C(11) C(11) C(11) C(12) 90.0(15) ? 2_655 . 4_565 2_655
C(11) C(11) C(11) N(3) 42.5(10) ? 4_565 . 2_655 .
C(11) C(11) C(11) C(12) -91.8(16) ? 4_565 . 2_655 4_565
C(11) C(11) C(12) C(12) -88.4(17) ? 2_655 . 3_665 2_655
C(11) C(11) C(12) C(12) 1.6(18) ? 2_655 . 3_665 4_565
C(11) C(11) C(12) C(13) -43(2) ? 2_655 . 3_665 .
C(12) C(11) C(11) N(3) 132.5(19) ? 3_665 . 2_655 .
C(12) C(11) C(11) C(11) 90.0(16) ? 3_665 . 2_655 3_665
C(12) C(11) C(11) C(12) -2(2) ? 3_665 . 2_655 4_565
C(11) C(11) C(12) C(12) 1.6(16) ? 4_565 . 3_665 2_655
C(11) C(11) C(12) C(12) 91.6(17) ? 4_565 . 3_665 4_565
C(11) C(11) C(12) C(13) 47(2) ? 4_565 . 3_665 .
C(12) C(11) C(11) N(3) -134.3(18) ? 3_665 . 4_565 .
C(12) C(11) C(11) C(11) -91.8(15) ? 3_665 . 4_565 3_665
C(12) C(11) C(11) C(12) -1.8(19) ? 3_665 . 4_565 2_655
C(11) C(12) C(12) C(11) -2(2) ? 3_665 . 2_655 4_565
C(11) C(12) C(12) C(12) -89.9(17) ? 3_665 . 2_655 3_665
C(11) C(12) C(12) C(13) -132(2) ? 3_665 . 2_655 .
C(11) C(12) C(12) C(11) -1.8(18) ? 3_665 . 4_565 2_655
C(11) C(12) C(12) C(12) 88.2(16) ? 3_665 . 4_565 3_665
C(11) C(12) C(12) C(13) 130.3(18) ? 3_665 . 4_565 .
C(11) C(12) C(13) C(12) 60(2) ? 3_665 . . 2_655
C(11) C(12) C(13) C(12) -1(2) ? 3_665 . . 3_665
C(11) C(12) C(13) C(12) -63(2) ? 3_665 . . 4_565
C(11) C(12) C(13) C(14) 178.6(16) ? 3_665 . . .
C(12) C(12) C(12) C(11) -89.9(15) ? 2_655 . 4_565 2_655
C(12) C(12) C(12) C(13) 42.1(11) ? 2_655 . 4_565 .
C(12) C(12) C(12) C(11) 88.2(17) ? 4_565 . 2_655 4_565
C(12) C(12) C(12) C(13) -42.1(11) ? 4_565 . 2_655 .
C(12) C(12) C(13) C(12) -61.7(16) ? 2_655 . . 3_665
C(12) C(12) C(13) C(12) -123.4(15) ? 2_655 . . 4_565
C(12) C(12) C(13) C(14) 118.3(11) ? 2_655 . . .
C(13) C(12) C(12) C(11) 130(2) ? . . 2_655 4_565
C(13) C(12) C(12) C(12) 42.1(11) ? . . 2_655 3_665
C(12) C(12) C(13) C(12) 123.4(15) ? 4_565 . . 2_655
C(12) C(12) C(13) C(12) 61.7(16) ? 4_565 . . 3_665
C(12) C(12) C(13) C(14) -118.3(11) ? 4_565 . . .
C(13) C(12) C(12) C(11) -132.1(18) ? . . 4_565 2_655
C(13) C(12) C(12) C(12) -42.1(11) ? . . 4_565 3_665
C(12) C(13) C(14) C(15) 72.7(17) ? . . . .
C(12) C(13) C(14) C(15) -17.3(16) ? . . . 2_655
C(12) C(13) C(14) C(15) -107.3(17) ? . . . 3_665
C(12) C(13) C(14) C(15) 162.7(16) ? . . . 4_565
C(12) C(13) C(14) C(15) 162.7(17) ? 2_655 . . .
C(12) C(13) C(14) C(15) 72.7(16) ? 2_655 . . 2_655
C(12) C(13) C(14) C(15) -17.3(17) ? 2_655 . . 3_665
C(12) C(13) C(14) C(15) -107.3(15) ? 2_655 . . 4_565
C(12) C(13) C(14) C(15) -107.3(16) ? 3_665 . . .
C(12) C(13) C(14) C(15) 162.7(15) ? 3_665 . . 2_655
C(12) C(13) C(14) C(15) 72.7(17) ? 3_665 . . 3_665
C(12) C(13) C(14) C(15) -17.3(15) ? 3_665 . . 4_565
C(12) C(13) C(14) C(15) -17.3(17) ? 4_565 . . .
C(12) C(13) C(14) C(15) -107.3(16) ? 4_565 . . 2_655
C(12) C(13) C(14) C(15) 162.7(17) ? 4_565 . . 3_665
C(12) C(13) C(14) C(15) 72.7(15) ? 4_565 . . 4_565
C(13) C(14) C(15) C(15) -119.2(10) ? . . . 2_655
C(13) C(14) C(15) C(15) 119.2(10) ? . . . 4_565
C(13) C(14) C(15) C(16) 177.4(16) ? . . . 8_664
C(13) C(14) C(15) C(15) 119.2(10) ? . . 2_655 .
C(13) C(14) C(15) C(15) 119.2(10) ? . . 3_665 2_655
C(13) C(14) C(15) C(15) -119.2(10) ? . . 3_665 4_565
C(13) C(14) C(15) C(15) -119.2(10) ? . . 4_565 .
C(15) C(14) C(15) C(15) -121.7(14) ? 2_655 . . 4_565
C(15) C(14) C(15) C(16) -63(2) ? 2_655 . . 8_664
C(15) C(14) C(15) C(15) -60.8(15) ? . . 3_665 2_655
C(15) C(14) C(15) C(15) 60.8(14) ? . . 3_665 4_565
C(15) C(14) C(15) C(15) 60.8(14) ? 3_665 . . 2_655
C(15) C(14) C(15) C(15) -60.8(15) ? 3_665 . . 4_565
C(15) C(14) C(15) C(16) -3(2) ? 3_665 . . 8_664
C(15) C(14) C(15) C(15) 121.7(14) ? 4_565 . . 2_655
C(15) C(14) C(15) C(16) 58(2) ? 4_565 . . 8_664
C(15) C(14) C(15) C(15) 121.7(14) ? 2_655 . 3_665 4_565
C(15) C(14) C(15) C(15) -121.7(14) ? 3_665 . 2_655 .
C(15) C(14) C(15) C(15) 60.8(14) ? 2_655 . 4_565 .
C(15) C(14) C(15) C(15) -60.8(13) ? 4_565 . 2_655 .
C(15) C(14) C(15) C(15) 121.7(14) ? 3_665 . 4_565 .
C(15) C(14) C(15) C(15) -121.7(14) ? 4_565 . 3_665 2_655
C(15) C(15) C(15) C(14) -43.6(10) ? 2_655 . 4_565 .
C(15) C(15) C(15) C(14) 43.6(10) ? 4_565 . 2_655 .
C(16) C(15) C(15) C(14) 129.8(18) ? 8_664 . 2_655 .
C(16) C(15) C(15) C(14) -133.0(19) ? 8_664 . 4_565 .
C(15) C(16) C(16) N(4) -132(2) ? 8_665 . 2_655 .
C(15) C(16) C(16) N(4) 135.1(19) ? 8_665 . 4_565 .
C(16) C(16) C(16) N(4) 41.3(12) ? 2_655 . 4_565 .
C(16) C(16) C(16) N(4) -41.3(13) ? 4_565 . 2_655 .
N(5) C(17) C(18) C(19) 1.4(14) ? . . . .
C(17) C(18) C(19) C(18) -0.6(9) ? . . . 3_655
C(17) C(18) C(19) C(19) 179.4(6) ? . . . 14_665
C(18) C(19) C(19) C(18) -154.2(7) ? . . 14_665 14_665
C(18) C(19) C(19) C(18) 25.8(7) ? 3_655 . 14_665 14_665
